data_7062321
loop_
_publ_author_name
'Liu, Tian'
'Ma, Yanping'
'Solan, Gregory A.'
'Sun, Yang'
'Sun, Wen-Hua'

_publ_section_title
;
 Unimodal polyethylenes of high linearity and narrow dispersity by using
 ortho-4,4&#x2032;-dichlorobenzhydryl-modified bis(imino)pyridyl-iron
 catalysts
;
_journal_issue 12
_journal_name_full 'New Journal of Chemistry'
_journal_page_first 5786
_journal_page_last 5795
_journal_paper_doi 10.1039/D2NJ06212G
_journal_volume 47
_journal_year 2023
_chemical_formula_moiety 'C52 H46 Cl6 Fe N3'
_chemical_formula_sum 'C52 H46 Cl6 Fe N3'
_chemical_formula_weight 981.47
_space_group_crystal_system monoclinic
_space_group_IT_number 14
_space_group_name_Hall '-P 2yn'
_space_group_name_H-M_alt 'P 1 21/n 1'
_atom_sites_solution_hydrogens geom
_atom_sites_solution_primary dual
_audit_creation_date 2022-12-20
_audit_creation_method
;
Olex2 1.3-alpha
(compiled 2020.05.22 svn.r1d9e7f8d for OlexSys, GUI svn.r6131)
;
_audit_update_record
;
2022-12-20 deposited with the CCDC.	2023-02-24 downloaded from the CCDC.
;
_cell_angle_alpha 90
_cell_angle_beta 106.610(3)
_cell_angle_gamma 90
_cell_formula_units_Z 4
_cell_length_a 9.5593(3)
_cell_length_b 35.4325(9)
_cell_length_c 14.4482(4)
_cell_measurement_reflns_used 9005
_cell_measurement_temperature 169.99(11)
_cell_measurement_theta_max 75.0670
_cell_measurement_theta_min 2.5010
_cell_volume 4689.5(2)
_computing_cell_refinement 'CrysAlisPro 1.171.40.67a (Rigaku OD, 2019)'
_computing_data_collection 'CrysAlisPro 1.171.40.67a (Rigaku OD, 2019)'
_computing_data_reduction 'CrysAlisPro 1.171.40.67a (Rigaku OD, 2019)'
_computing_molecular_graphics 'Olex2 1.3-alpha (Dolomanov et al., 2009)'
_computing_publication_material 'Olex2 1.3-alpha (Dolomanov et al., 2009)'
_computing_structure_refinement 'SHELXL 2018/3 (Sheldrick, 2015)'
_computing_structure_solution 'SHELXT 2018/2 (Sheldrick, 2018)'
_diffrn_ambient_environment N~2~
_diffrn_ambient_temperature 169.99(11)
_diffrn_detector 'Hybrid Pixel Array Detector'
_diffrn_detector_area_resol_mean 10.0000
_diffrn_detector_type HyPix
_diffrn_measured_fraction_theta_full 0.997
_diffrn_measured_fraction_theta_max 0.959
_diffrn_measurement_details
;
List of Runs (angles in degrees, time in seconds):

  # Type    Start    End  Width  t~exp~   \w     \q     \k     \f   Frames
#--------------------------------------------------------------------------
  1  \w    -24.00   4.00   0.50    0.40    --  -47.45  29.00-101.00   56
  2  \w    -22.00  28.00   0.50    0.40    --  -47.45  19.00  30.00  100
  3  \w     35.00 121.00   0.50    0.40    --   47.45  29.00-101.00  172
  4  \w    113.00 155.00   0.50    4.00    --  103.25  29.00-101.00   84
  5  \w     54.00 100.00   0.50    4.00    --  103.25 -94.00   0.00   92
  6  \w     45.00  73.00   0.50    4.00    --  103.25 -61.00  90.00   56
  7  \w     42.00  71.00   0.50    4.00    --  103.25 -61.00 150.00   58
  8  \w     33.00  74.00   0.50    4.00    --  103.25 -61.00 120.00   82
  9  \w     90.00 159.00   0.50    4.00    --  103.25  15.00 120.00  138
 10  \w    135.00 162.00   0.50    4.00    --  103.25 125.00 150.00   54
 11  \w     85.00 124.00   0.50    4.00    --  103.25 125.00 150.00   78
 12  \w    -18.00   7.00   0.50    0.40    --   47.45 -29.00  97.00   50
 13  \w     20.00  92.00   0.50    0.40    --   47.45-125.00 -60.00  144
 14  \w     31.00  73.00   0.50    4.00    --  103.25 -61.00-150.00   84
 15  \w     34.00  59.00   0.50    4.00    --  103.25 -61.00-180.00   50
 16  \w    -96.00 -47.00   0.50    0.40    --  -47.45 -29.00  97.00   98
 17  \w    -61.00 -36.00   0.50    4.00    --  -99.00  77.00  60.00   50
 18  \w    -66.00 -27.00   0.50    4.00    --  -99.00  61.00  90.00   78
 19  \w    -62.00 -36.00   0.50    4.00    --  -99.00  61.00 150.00   52
 20  \w    -68.00 -42.00   0.50    4.00    --  -99.00  61.00 120.00   52
 21  \w    -62.00 -33.00   0.50    4.00    --  -99.00  61.00  60.00   58
 22  \w    -68.00 -37.00   0.50    4.00    --  -99.00  61.00   0.00   62
 23  \w    -67.00 -35.00   0.50    4.00    --  -99.00  61.00 -30.00   64
 24  \w    -67.00 -41.00   0.50    4.00    --  -99.00  61.00-150.00   52
 25  \w   -102.00 -32.00   0.50    4.00    --  -99.00  77.00   0.00  140
 26  \w   -101.00 -74.00   0.50    4.00    --  -99.00  77.00  60.00   54
 27  \w   -167.00-126.00   0.50    4.00    --  -99.00 -29.00  97.00   82
 28  \w   -163.00-106.00   0.50    4.00    --  -99.00 -30.00   0.00  114
;
_diffrn_measurement_device 'four-circle diffractometer'
_diffrn_measurement_device_type 'XtaLAB Synergy R, HyPix'
_diffrn_measurement_method '\w scans'
_diffrn_orient_matrix_type 'CrysAlisPro convention (1999,Acta A55,543-557)'
_diffrn_orient_matrix_UB_11 0.0106916000
_diffrn_orient_matrix_UB_12 0.0166559000
_diffrn_orient_matrix_UB_13 0.1002669000
_diffrn_orient_matrix_UB_21 0.1678200000
_diffrn_orient_matrix_UB_22 -0.0005801000
_diffrn_orient_matrix_UB_23 0.0250233000
_diffrn_orient_matrix_UB_31 -0.0019000000
_diffrn_orient_matrix_UB_32 0.0401702000
_diffrn_orient_matrix_UB_33 -0.0411849000
_diffrn_radiation_monochromator mirror
_diffrn_radiation_probe x-ray
_diffrn_radiation_type 'Cu K\a'
_diffrn_radiation_wavelength 1.54184
_diffrn_reflns_av_R_equivalents 0.0792
_diffrn_reflns_av_unetI/netI 0.0643
_diffrn_reflns_Laue_measured_fraction_full 0.997
_diffrn_reflns_Laue_measured_fraction_max 0.959
_diffrn_reflns_limit_h_max 11
_diffrn_reflns_limit_h_min -11
_diffrn_reflns_limit_k_max 44
_diffrn_reflns_limit_k_min -33
_diffrn_reflns_limit_l_max 17
_diffrn_reflns_limit_l_min -18
_diffrn_reflns_number 35059
_diffrn_reflns_point_group_measured_fraction_full 0.997
_diffrn_reflns_point_group_measured_fraction_max 0.959
_diffrn_reflns_theta_full 67.684
_diffrn_reflns_theta_max 75.402
_diffrn_reflns_theta_min 2.494
_diffrn_source 'Rotating-anode X-ray tube'
_diffrn_source_type 'PhotonJet R (Cu) X-ray Source'
_exptl_absorpt_coefficient_mu 6.027
_exptl_absorpt_correction_T_max 1.00000
_exptl_absorpt_correction_T_min 0.18334
_exptl_absorpt_correction_type multi-scan
_exptl_absorpt_process_details
;
CrysAlisPro 1.171.40.67a (Rigaku Oxford Diffraction, 2019)
Empirical absorption correction using spherical harmonics,
 implemented in SCALE3 ABSPACK scaling algorithm.
;
_exptl_crystal_colour blue
_exptl_crystal_colour_primary blue
_exptl_crystal_density_diffrn 1.390
_exptl_crystal_description plate
_exptl_crystal_F_000 2028
_exptl_crystal_size_max 0.2
_exptl_crystal_size_mid 0.15
_exptl_crystal_size_min 0.02
_refine_diff_density_max 1.115
_refine_diff_density_min -0.582
_refine_diff_density_rms 0.107
_refine_ls_extinction_method none
_refine_ls_goodness_of_fit_ref 1.047
_refine_ls_hydrogen_treatment constr
_refine_ls_matrix_type full
_refine_ls_number_parameters 564
_refine_ls_number_reflns 9295
_refine_ls_number_restraints 0
_refine_ls_restrained_S_all 1.047
_refine_ls_R_factor_all 0.0951
_refine_ls_R_factor_gt 0.0742
_refine_ls_shift/su_max 0.004
_refine_ls_shift/su_mean 0.000
_refine_ls_structure_factor_coef Fsqd
_refine_ls_weighting_details 'w=1/[\s^2^(Fo^2^)+(0.1025P)^2^+9.5617P] where P=(Fo^2^+2Fc^2^)/3'
_refine_ls_weighting_scheme calc
_refine_ls_wR_factor_gt 0.1959
_refine_ls_wR_factor_ref 0.2110
_reflns_Friedel_coverage 0.000
_reflns_number_gt 6935
_reflns_number_total 9295
_reflns_threshold_expression 'I > 2\s(I)'
_cod_data_source_file d2nj06212g2.cif
_cod_data_source_block Fe2
_cod_depositor_comments 'Adding full bibliography for 7062321--7062322.cif.'
_cod_database_code 7062321
_shelx_shelxl_version_number 2018/3
_chemical_oxdiff_usercomment 'C H N  Fe Cl'
_shelx_space_group_comment
;
The symmetry employed for this shelxl refinement is uniquely defined
by the following loop, which should always be used as a source of
symmetry information in preference to the above space-group names.
They are only intended as comments.
;
_reflns_odcompleteness_completeness 99.71
_reflns_odcompleteness_iscentric 1
_reflns_odcompleteness_theta 66.97
_olex2_refinement_description
;
1. Fixed Uiso
 At 1.2 times of:
  All C(H) groups, All C(H,H) groups, All N(H) groups
 At 1.5 times of:
  All C(H,H,H) groups
2.a Ternary CH refined with riding coordinates:
 C30(H30), C16(H16)
2.b Secondary CH2 refined with riding coordinates:
 C51(H51A,H51B), C49(H49A,H49B)
2.c Aromatic/amide H refined with riding coordinates:
 N1(H1), C5(H5), C14(H14), C42(H42), C38(H38), C41(H41), C4(H4), C12(H12),
 C28(H28), C36(H36), C6(H6), C39(H39), C22(H22), C27(H27), C21(H21), C32(H32),
 C35(H35), C24(H24), C47(H47), C33(H33), C46(H46), C18(H18), C25(H25), C45(H45),
  C19(H19)
2.d Idealised Me refined as rotating group:
 C1(H1A,H1B,H1C), C29(H29A,H29B,H29C), C9(H9A,H9B,H9C), C52(H52A,H52B,H52C),
 C50(H50A,H50B,H50C)
;
_olex2_submission_special_instructions 'No special instructions were received'
_oxdiff_exptl_absorpt_empirical_details
;
Empirical correction (ABSPACK) includes:
- Absorption correction using spherical harmonics
- Frame scaling
;
_oxdiff_exptl_absorpt_empirical_full_max 3.945
_oxdiff_exptl_absorpt_empirical_full_min 0.448

loop_
_space_group_symop_operation_xyz
'x, y, z'
'-x+1/2, y+1/2, -z+1/2'
'-x, -y, -z'
'x-1/2, -y-1/2, z-1/2'

loop_
_atom_site_label
_atom_site_type_symbol
_atom_site_fract_x
_atom_site_fract_y
_atom_site_fract_z
_atom_site_U_iso_or_equiv
_atom_site_adp_type
_atom_site_occupancy
_atom_site_site_symmetry_order
_atom_site_calc_flag
_atom_site_refinement_flags_posn
_atom_site_refinement_flags_adp
_atom_site_refinement_flags_occupancy
_atom_site_disorder_assembly
_atom_site_disorder_group
Fe1 Fe 0.28716(8) 0.31211(2) 0.65250(5) 0.03130(19) Uani 1 1 d . . . . .
Cl1 Cl 0.24697(14) 0.30333(3) 0.80320(8) 0.0439(3) Uani 1 1 d . . . . .
Cl2 Cl 0.51748(14) 0.32294(4) 0.65161(12) 0.0572(4) Uani 1 1 d . . . . .
Cl4 Cl 0.92496(16) 0.41092(4) 1.13755(9) 0.0564(3) Uani 1 1 d . . . . .
Cl6 Cl -0.37598(15) 0.46316(4) 0.32918(11) 0.0583(4) Uani 1 1 d . . . . .
Cl3 Cl -0.14588(17) 0.48862(5) 0.89055(11) 0.0685(4) Uani 1 1 d . . . . .
Cl5 Cl 0.47215(19) 0.37017(5) 0.11821(11) 0.0684(4) Uani 1 1 d . . . . .
N1 N 0.1999(4) 0.37008(10) 0.6325(2) 0.0293(7) Uani 1 1 d . . . . .
H1 H 0.237289 0.347215 0.641087 0.035 Uiso 1 1 calc R U . . .
N2 N 0.0649(4) 0.30798(10) 0.5874(2) 0.0313(8) Uani 1 1 d . . . . .
N3 N 0.2525(4) 0.25703(10) 0.5781(3) 0.0357(8) Uani 1 1 d . . . . .
C7 C 0.0086(5) 0.27429(12) 0.5538(3) 0.0345(9) Uani 1 1 d . . . . .
C10 C 0.2979(5) 0.40075(12) 0.6328(3) 0.0310(9) Uani 1 1 d . . . . .
C15 C 0.3212(5) 0.40967(12) 0.5433(3) 0.0312(9) Uani 1 1 d . . . . .
C2 C 0.0627(5) 0.37320(12) 0.6208(3) 0.0324(9) Uani 1 1 d . . . . .
C17 C 0.2363(5) 0.42705(13) 0.8336(3) 0.0367(10) Uani 1 1 d . . . . .
C3 C -0.0194(5) 0.33700(12) 0.5972(3) 0.0320(9) Uani 1 1 d . . . . .
C30 C 0.2216(5) 0.39191(12) 0.4518(3) 0.0330(9) Uani 1 1 d . . . . .
H30 H 0.204005 0.365422 0.469551 0.040 Uiso 1 1 calc R U . . .
C11 C 0.3882(5) 0.41622(12) 0.7180(3) 0.0321(9) Uani 1 1 d . . . . .
C8 C 0.1181(5) 0.24626(13) 0.5452(3) 0.0368(10) Uani 1 1 d . . . . .
C5 C -0.2302(5) 0.29758(15) 0.5413(4) 0.0438(11) Uani 1 1 d . . . . .
H5 H -0.332655 0.293883 0.526806 0.053 Uiso 1 1 calc R U . . .
C16 C 0.3633(5) 0.40540(13) 0.8143(3) 0.0357(10) Uani 1 1 d . . . . .
H16 H 0.334576 0.378178 0.808993 0.043 Uiso 1 1 calc R U . . .
C23 C 0.5034(5) 0.40816(12) 0.8973(3) 0.0349(9) Uani 1 1 d . . . . .
C1 C -0.0195(5) 0.40863(13) 0.6239(3) 0.0356(9) Uani 1 1 d . . . . .
H1A H -0.055366 0.408406 0.681064 0.053 Uiso 1 1 calc R U . . .
H1B H -0.102419 0.410437 0.565611 0.053 Uiso 1 1 calc R U . . .
H1C H 0.045068 0.430374 0.627179 0.053 Uiso 1 1 calc R U . . .
C14 C 0.4324(5) 0.43407(13) 0.5409(3) 0.0352(9) Uani 1 1 d . . . . .
H14 H 0.447425 0.440237 0.480447 0.042 Uiso 1 1 calc R U . . .
C37 C 0.0724(5) 0.41074(13) 0.4210(3) 0.0333(9) Uani 1 1 d . . . . .
C13 C 0.5238(5) 0.44998(12) 0.6252(3) 0.0345(9) Uani 1 1 d . . . . .
C42 C -0.0514(5) 0.38868(14) 0.3844(3) 0.0389(10) Uani 1 1 d . . . . .
H42 H -0.041206 0.362169 0.378970 0.047 Uiso 1 1 calc R U . . .
C38 C 0.0549(5) 0.44938(13) 0.4270(3) 0.0385(10) Uani 1 1 d . . . . .
H38 H 0.138498 0.464852 0.451474 0.046 Uiso 1 1 calc R U . . .
C31 C 0.2907(5) 0.38873(13) 0.3693(3) 0.0346(9) Uani 1 1 d . . . . .
C43 C 0.3675(5) 0.23174(12) 0.5699(4) 0.0368(10) Uani 1 1 d . . . . .
C41 C -0.1896(5) 0.40466(15) 0.3556(3) 0.0427(11) Uani 1 1 d . . . . .
H41 H -0.273747 0.389394 0.331181 0.051 Uiso 1 1 calc R U . . .
C4 C -0.1695(5) 0.33233(14) 0.5754(3) 0.0396(10) Uani 1 1 d . . . . .
H4 H -0.229829 0.352588 0.583742 0.047 Uiso 1 1 calc R U . . .
C12 C 0.4979(5) 0.44062(12) 0.7122(3) 0.0353(9) Uani 1 1 d . . . . .
H12 H 0.558198 0.451455 0.770053 0.042 Uiso 1 1 calc R U . . .
C28 C 0.6074(6) 0.38063(13) 0.9052(3) 0.0391(10) Uani 1 1 d . . . . .
H28 H 0.590031 0.360879 0.858796 0.047 Uiso 1 1 calc R U . . .
C36 C 0.2522(5) 0.41280(14) 0.2892(3) 0.0400(10) Uani 1 1 d . . . . .
H36 H 0.186289 0.433039 0.287307 0.048 Uiso 1 1 calc R U . . .
C40 C -0.2018(6) 0.44304(14) 0.3633(3) 0.0423(11) Uani 1 1 d . . . . .
C6 C -0.1420(5) 0.26854(14) 0.5284(4) 0.0414(11) Uani 1 1 d . . . . .
H6 H -0.182948 0.245012 0.502714 0.050 Uiso 1 1 calc R U . . .
C39 C -0.0827(6) 0.46597(14) 0.3978(4) 0.0435(11) Uani 1 1 d . . . . .
H39 H -0.093845 0.492516 0.401702 0.052 Uiso 1 1 calc R U . . .
C22 C 0.2070(6) 0.46434(14) 0.8068(3) 0.0411(11) Uani 1 1 d . . . . .
H22 H 0.268256 0.477203 0.775725 0.049 Uiso 1 1 calc R U . . .
C27 C 0.7373(6) 0.38099(14) 0.9792(3) 0.0410(10) Uani 1 1 d . . . . .
H27 H 0.807597 0.361550 0.984574 0.049 Uiso 1 1 calc R U . . .
C44 C 0.3999(6) 0.22923(14) 0.4811(4) 0.0417(11) Uani 1 1 d . . . . .
C48 C 0.4502(6) 0.21229(13) 0.6518(4) 0.0417(11) Uani 1 1 d . . . . .
C21 C 0.0897(6) 0.48350(16) 0.8244(4) 0.0465(12) Uani 1 1 d . . . . .
H21 H 0.070883 0.509109 0.805372 0.056 Uiso 1 1 calc R U . . .
C51 C 0.4181(6) 0.21571(15) 0.7487(4) 0.0458(11) Uani 1 1 d . . . . .
H51A H 0.502359 0.205469 0.799469 0.055 Uiso 1 1 calc R U . . .
H51B H 0.409420 0.242803 0.762822 0.055 Uiso 1 1 calc R U . . .
C32 C 0.3889(6) 0.35993(14) 0.3714(4) 0.0438(11) Uani 1 1 d . . . . .
H32 H 0.417643 0.343891 0.426272 0.053 Uiso 1 1 calc R U . . .
C35 C 0.3102(6) 0.40712(15) 0.2127(3) 0.0456(12) Uani 1 1 d . . . . .
H35 H 0.284961 0.423594 0.158568 0.055 Uiso 1 1 calc R U . . .
C29 C 0.6479(6) 0.47541(15) 0.6211(4) 0.0436(11) Uani 1 1 d . . . . .
H29A H 0.739301 0.465657 0.664227 0.065 Uiso 1 1 calc R U . . .
H29B H 0.630113 0.500905 0.641493 0.065 Uiso 1 1 calc R U . . .
H29C H 0.655114 0.476245 0.554788 0.065 Uiso 1 1 calc R U . . .
C26 C 0.7618(6) 0.41039(14) 1.0450(3) 0.0427(11) Uani 1 1 d . . . . .
C24 C 0.5327(6) 0.43755(14) 0.9642(4) 0.0446(11) Uani 1 1 d . . . . .
H24 H 0.462761 0.457053 0.959149 0.053 Uiso 1 1 calc R U . . .
C47 C 0.5601(6) 0.18868(14) 0.6431(4) 0.0478(12) Uani 1 1 d . . . . .
H47 H 0.614664 0.174640 0.697513 0.057 Uiso 1 1 calc R U . . .
C33 C 0.4459(6) 0.35414(15) 0.2950(4) 0.0489(12) Uani 1 1 d . . . . .
H33 H 0.513117 0.334220 0.296735 0.059 Uiso 1 1 calc R U . . .
C34 C 0.4032(6) 0.37796(15) 0.2154(4) 0.0445(11) Uani 1 1 d . . . . .
C46 C 0.5922(6) 0.18518(15) 0.5550(4) 0.0507(13) Uani 1 1 d . . . . .
H46 H 0.668283 0.168842 0.549735 0.061 Uiso 1 1 calc R U . . .
C20 C 0.0023(6) 0.46486(18) 0.8693(4) 0.0507(13) Uani 1 1 d . . . . .
C18 C 0.1447(6) 0.40921(17) 0.8801(4) 0.0502(13) Uani 1 1 d . . . . .
H18 H 0.162350 0.383620 0.899525 0.060 Uiso 1 1 calc R U . . .
C25 C 0.6621(6) 0.43876(15) 1.0379(4) 0.0489(12) Uani 1 1 d . . . . .
H25 H 0.681509 0.458994 1.082903 0.059 Uiso 1 1 calc R U . . .
C9 C 0.0681(6) 0.20907(15) 0.5014(4) 0.0522(13) Uani 1 1 d . . . . .
H9A H 0.152942 0.192936 0.505449 0.078 Uiso 1 1 calc R U . . .
H9B H 0.012661 0.212501 0.433572 0.078 Uiso 1 1 calc R U . . .
H9C H 0.005716 0.197146 0.536332 0.078 Uiso 1 1 calc R U . . .
C45 C 0.5137(6) 0.20536(15) 0.4761(4) 0.0499(12) Uani 1 1 d . . . . .
H45 H 0.537295 0.203029 0.416824 0.060 Uiso 1 1 calc R U . . .
C19 C 0.0295(6) 0.42802(19) 0.8981(4) 0.0563(14) Uani 1 1 d . . . . .
H19 H -0.031092 0.415571 0.930441 0.068 Uiso 1 1 calc R U . . .
C52 C 0.2815(7) 0.19569(18) 0.7549(4) 0.0556(14) Uani 1 1 d . . . . .
H52A H 0.195636 0.208168 0.712152 0.083 Uiso 1 1 calc R U . . .
H52B H 0.275920 0.196583 0.821519 0.083 Uiso 1 1 calc R U . . .
H52C H 0.284279 0.169326 0.734940 0.083 Uiso 1 1 calc R U . . .
C49 C 0.3131(7) 0.25131(17) 0.3938(4) 0.0563(14) Uani 1 1 d . . . . .
H49A H 0.210734 0.242366 0.376333 0.068 Uiso 1 1 calc R U . . .
H49B H 0.312861 0.278187 0.412467 0.068 Uiso 1 1 calc R U . . .
C50 C 0.3659(10) 0.2489(2) 0.3051(5) 0.084(2) Uani 1 1 d . . . . .
H50A H 0.299668 0.263177 0.252329 0.126 Uiso 1 1 calc R U . . .
H50B H 0.368087 0.222476 0.285869 0.126 Uiso 1 1 calc R U . . .
H50C H 0.464340 0.259645 0.319433 0.126 Uiso 1 1 calc R U . . .

loop_
_atom_site_aniso_label
_atom_site_aniso_U_11
_atom_site_aniso_U_22
_atom_site_aniso_U_33
_atom_site_aniso_U_23
_atom_site_aniso_U_13
_atom_site_aniso_U_12
Fe1 0.0295(4) 0.0369(4) 0.0272(3) -0.0007(3) 0.0076(3) -0.0009(3)
Cl1 0.0506(7) 0.0540(7) 0.0280(5) 0.0049(4) 0.0128(5) 0.0022(5)
Cl2 0.0363(6) 0.0597(8) 0.0827(10) -0.0142(7) 0.0286(7) -0.0056(5)
Cl4 0.0514(8) 0.0688(8) 0.0386(6) -0.0015(6) -0.0037(5) 0.0005(6)
Cl6 0.0430(7) 0.0667(8) 0.0643(8) 0.0110(6) 0.0141(6) 0.0101(6)
Cl3 0.0474(8) 0.1063(12) 0.0545(8) -0.0206(8) 0.0188(6) 0.0009(7)
Cl5 0.0729(10) 0.0957(11) 0.0492(8) -0.0041(7) 0.0377(8) -0.0002(8)
N1 0.0326(19) 0.0306(17) 0.0242(16) 0.0002(13) 0.0073(14) 0.0017(14)
N2 0.0304(19) 0.0381(19) 0.0238(16) 0.0017(14) 0.0050(14) -0.0008(14)
N3 0.038(2) 0.0361(19) 0.0319(19) -0.0014(15) 0.0077(16) 0.0025(15)
C7 0.038(2) 0.036(2) 0.029(2) -0.0019(17) 0.0083(18) -0.0042(18)
C10 0.032(2) 0.034(2) 0.0265(19) -0.0019(16) 0.0077(17) -0.0010(17)
C15 0.034(2) 0.034(2) 0.0260(19) 0.0004(16) 0.0084(17) 0.0002(17)
C2 0.038(2) 0.039(2) 0.0210(18) 0.0005(16) 0.0094(17) 0.0005(18)
C17 0.039(2) 0.048(3) 0.0218(19) -0.0026(17) 0.0074(18) -0.008(2)
C3 0.029(2) 0.043(2) 0.0244(19) -0.0003(17) 0.0086(17) 0.0001(17)
C30 0.035(2) 0.039(2) 0.0242(19) -0.0004(16) 0.0068(17) -0.0042(18)
C11 0.038(2) 0.032(2) 0.0255(19) -0.0009(16) 0.0065(17) -0.0017(17)
C8 0.037(2) 0.038(2) 0.033(2) -0.0013(18) 0.0064(19) -0.0022(18)
C5 0.028(2) 0.057(3) 0.046(3) -0.004(2) 0.010(2) -0.006(2)
C16 0.046(3) 0.035(2) 0.025(2) -0.0032(17) 0.0084(19) -0.0069(19)
C23 0.040(2) 0.039(2) 0.025(2) 0.0016(17) 0.0101(18) -0.0050(19)
C1 0.033(2) 0.044(2) 0.030(2) -0.0017(18) 0.0090(18) 0.0033(18)
C14 0.035(2) 0.043(2) 0.026(2) 0.0032(17) 0.0074(18) -0.0017(18)
C37 0.034(2) 0.044(2) 0.0209(18) -0.0016(17) 0.0070(17) -0.0040(18)
C13 0.034(2) 0.036(2) 0.033(2) 0.0013(17) 0.0092(18) -0.0031(18)
C42 0.038(2) 0.042(2) 0.035(2) -0.0051(19) 0.008(2) -0.0038(19)
C38 0.037(2) 0.045(3) 0.032(2) -0.0001(19) 0.0074(19) -0.0058(19)
C31 0.038(2) 0.042(2) 0.0240(19) -0.0022(17) 0.0088(18) -0.0056(18)
C43 0.032(2) 0.035(2) 0.041(2) -0.0041(18) 0.0073(19) 0.0021(18)
C41 0.036(3) 0.057(3) 0.032(2) -0.002(2) 0.0038(19) -0.006(2)
C4 0.035(2) 0.047(3) 0.039(2) -0.004(2) 0.014(2) -0.0009(19)
C12 0.041(2) 0.036(2) 0.027(2) -0.0025(17) 0.0058(18) -0.0044(18)
C28 0.048(3) 0.040(2) 0.028(2) 0.0001(18) 0.010(2) -0.005(2)
C36 0.039(3) 0.052(3) 0.030(2) 0.0011(19) 0.0103(19) 0.000(2)
C40 0.039(3) 0.053(3) 0.034(2) 0.005(2) 0.008(2) 0.006(2)
C6 0.040(3) 0.045(3) 0.039(2) -0.004(2) 0.010(2) -0.008(2)
C39 0.051(3) 0.043(3) 0.036(2) 0.003(2) 0.011(2) 0.004(2)
C22 0.043(3) 0.049(3) 0.035(2) -0.004(2) 0.017(2) -0.008(2)
C27 0.045(3) 0.042(3) 0.036(2) 0.0045(19) 0.011(2) -0.001(2)
C44 0.041(3) 0.042(3) 0.043(3) -0.001(2) 0.014(2) 0.001(2)
C48 0.040(3) 0.038(2) 0.044(3) -0.001(2) 0.007(2) 0.0003(19)
C21 0.047(3) 0.053(3) 0.040(3) -0.012(2) 0.012(2) -0.003(2)
C51 0.048(3) 0.046(3) 0.039(3) 0.002(2) 0.004(2) 0.009(2)
C32 0.049(3) 0.047(3) 0.035(2) 0.002(2) 0.013(2) -0.002(2)
C35 0.048(3) 0.062(3) 0.027(2) 0.004(2) 0.010(2) -0.005(2)
C29 0.043(3) 0.049(3) 0.036(2) 0.004(2) 0.008(2) -0.009(2)
C26 0.047(3) 0.051(3) 0.026(2) 0.0021(19) 0.005(2) -0.005(2)
C24 0.046(3) 0.044(3) 0.037(2) -0.005(2) 0.001(2) 0.001(2)
C47 0.039(3) 0.046(3) 0.053(3) 0.001(2) 0.004(2) 0.006(2)
C33 0.050(3) 0.052(3) 0.050(3) -0.004(2) 0.021(3) 0.001(2)
C34 0.041(3) 0.059(3) 0.036(2) -0.008(2) 0.015(2) -0.011(2)
C46 0.040(3) 0.052(3) 0.061(3) -0.002(2) 0.015(3) 0.007(2)
C20 0.042(3) 0.077(4) 0.033(2) -0.017(2) 0.011(2) -0.010(3)
C18 0.052(3) 0.065(3) 0.037(3) 0.008(2) 0.018(2) -0.009(2)
C25 0.055(3) 0.053(3) 0.034(2) -0.011(2) 0.006(2) -0.004(2)
C9 0.048(3) 0.043(3) 0.058(3) -0.008(2) 0.004(3) 0.002(2)
C45 0.047(3) 0.051(3) 0.055(3) -0.005(2) 0.021(3) 0.003(2)
C19 0.048(3) 0.084(4) 0.045(3) 0.000(3) 0.026(3) -0.011(3)
C52 0.056(3) 0.067(4) 0.039(3) 0.009(2) 0.006(3) 0.001(3)
C49 0.062(4) 0.060(3) 0.046(3) 0.003(2) 0.015(3) 0.012(3)
C50 0.109(6) 0.100(5) 0.049(4) 0.016(4) 0.033(4) 0.038(5)

loop_
_atom_type_symbol
_atom_type_description
_atom_type_scat_dispersion_real
_atom_type_scat_dispersion_imag
_atom_type_scat_source
C C 0.0181 0.0091 'International Tables Vol C Tables 4.2.6.8 and 6.1.1.4'
H H 0.0000 0.0000 'International Tables Vol C Tables 4.2.6.8 and 6.1.1.4'
Cl Cl 0.3639 0.7018 'International Tables Vol C Tables 4.2.6.8 and 6.1.1.4'
Fe Fe -1.1336 3.1974 'International Tables Vol C Tables 4.2.6.8 and 6.1.1.4'
N N 0.0311 0.0180 'International Tables Vol C Tables 4.2.6.8 and 6.1.1.4'

loop_
_geom_angle_atom_site_label_1
_geom_angle_atom_site_label_2
_geom_angle_atom_site_label_3
_geom_angle
_geom_angle_site_symmetry_1
_geom_angle_site_symmetry_3
_geom_angle_publ_flag
Cl2 Fe1 Cl1 116.87(6) . . ?
N1 Fe1 Cl1 95.11(10) . . ?
N1 Fe1 Cl2 100.12(10) . . ?
N1 Fe1 N3 139.60(14) . . ?
N2 Fe1 Cl1 89.61(10) . . ?
N2 Fe1 Cl2 153.34(11) . . ?
N2 Fe1 N1 72.86(14) . . ?
N2 Fe1 N3 74.00(14) . . ?
N3 Fe1 Cl1 107.13(11) . . ?
N3 Fe1 Cl2 99.18(11) . . ?
Fe1 N1 H1 1.7 . . ?
C10 N1 Fe1 118.9(3) . . ?
C10 N1 H1 117.3 . . ?
C2 N1 Fe1 115.7(3) . . ?
C2 N1 H1 117.3 . . ?
C2 N1 C10 125.4(4) . . ?
C7 N2 Fe1 118.8(3) . . ?
C3 N2 Fe1 117.9(3) . . ?
C3 N2 C7 122.0(4) . . ?
C8 N3 Fe1 115.7(3) . . ?
C8 N3 C43 119.0(4) . . ?
C43 N3 Fe1 125.1(3) . . ?
N2 C7 C8 114.1(4) . . ?
N2 C7 C6 120.1(4) . . ?
C6 C7 C8 125.7(4) . . ?
C15 C10 N1 116.2(4) . . ?
C11 C10 N1 122.6(4) . . ?
C11 C10 C15 120.0(4) . . ?
C10 C15 C30 118.6(4) . . ?
C14 C15 C10 119.3(4) . . ?
C14 C15 C30 122.1(4) . . ?
N1 C2 C3 114.1(4) . . ?
N1 C2 C1 126.8(4) . . ?
C1 C2 C3 119.0(4) . . ?
C22 C17 C16 122.4(4) . . ?
C22 C17 C18 117.5(5) . . ?
C18 C17 C16 120.0(4) . . ?
N2 C3 C2 113.1(4) . . ?
N2 C3 C4 119.9(4) . . ?
C4 C3 C2 126.6(4) . . ?
C15 C30 H30 105.9 . . ?
C37 C30 C15 111.9(4) . . ?
C37 C30 H30 105.9 . . ?
C37 C30 C31 112.6(4) . . ?
C31 C30 C15 113.9(4) . . ?
C31 C30 H30 105.9 . . ?
C10 C11 C16 119.1(4) . . ?
C12 C11 C10 118.7(4) . . ?
C12 C11 C16 122.1(4) . . ?
N3 C8 C7 115.2(4) . . ?
N3 C8 C9 125.8(4) . . ?
C7 C8 C9 119.0(4) . . ?
C4 C5 H5 120.0 . . ?
C6 C5 H5 120.0 . . ?
C6 C5 C4 120.0(5) . . ?
C17 C16 H16 106.4 . . ?
C11 C16 C17 112.3(4) . . ?
C11 C16 H16 106.4 . . ?
C23 C16 C17 112.9(4) . . ?
C23 C16 C11 111.8(4) . . ?
C23 C16 H16 106.4 . . ?
C28 C23 C16 118.2(4) . . ?
C28 C23 C24 118.4(4) . . ?
C24 C23 C16 123.5(4) . . ?
C2 C1 H1A 109.5 . . ?
C2 C1 H1B 109.5 . . ?
C2 C1 H1C 109.5 . . ?
H1A C1 H1B 109.5 . . ?
H1A C1 H1C 109.5 . . ?
H1B C1 H1C 109.5 . . ?
C15 C14 H14 119.2 . . ?
C15 C14 C13 121.7(4) . . ?
C13 C14 H14 119.2 . . ?
C42 C37 C30 119.3(4) . . ?
C38 C37 C30 122.3(4) . . ?
C38 C37 C42 118.4(4) . . ?
C14 C13 C29 120.7(4) . . ?
C12 C13 C14 117.6(4) . . ?
C12 C13 C29 121.7(4) . . ?
C37 C42 H42 119.4 . . ?
C41 C42 C37 121.2(5) . . ?
C41 C42 H42 119.4 . . ?
C37 C38 H38 119.4 . . ?
C37 C38 C39 121.3(4) . . ?
C39 C38 H38 119.4 . . ?
C36 C31 C30 122.1(4) . . ?
C32 C31 C30 118.8(4) . . ?
C32 C31 C36 119.0(4) . . ?
C44 C43 N3 118.9(4) . . ?
C48 C43 N3 119.5(4) . . ?
C48 C43 C44 121.4(4) . . ?
C42 C41 H41 120.8 . . ?
C40 C41 C42 118.4(5) . . ?
C40 C41 H41 120.8 . . ?
C3 C4 C5 119.1(4) . . ?
C3 C4 H4 120.5 . . ?
C5 C4 H4 120.5 . . ?
C11 C12 C13 122.7(4) . . ?
C11 C12 H12 118.7 . . ?
C13 C12 H12 118.7 . . ?
C23 C28 H28 119.2 . . ?
C23 C28 C27 121.6(4) . . ?
C27 C28 H28 119.2 . . ?
C31 C36 H36 120.0 . . ?
C35 C36 C31 120.0(5) . . ?
C35 C36 H36 120.0 . . ?
C41 C40 Cl6 118.5(4) . . ?
C39 C40 Cl6 119.1(4) . . ?
C39 C40 C41 122.4(5) . . ?
C7 C6 H6 120.6 . . ?
C5 C6 C7 118.8(4) . . ?
C5 C6 H6 120.6 . . ?
C38 C39 H39 120.8 . . ?
C40 C39 C38 118.3(5) . . ?
C40 C39 H39 120.8 . . ?
C17 C22 H22 119.2 . . ?
C17 C22 C21 121.5(5) . . ?
C21 C22 H22 119.2 . . ?
C28 C27 H27 120.8 . . ?
C26 C27 C28 118.3(5) . . ?
C26 C27 H27 120.8 . . ?
C43 C44 C49 121.1(4) . . ?
C45 C44 C43 117.6(5) . . ?
C45 C44 C49 121.3(5) . . ?
C43 C48 C51 121.6(4) . . ?
C47 C48 C43 118.9(5) . . ?
C47 C48 C51 119.5(5) . . ?
C22 C21 H21 120.5 . . ?
C20 C21 C22 118.9(5) . . ?
C20 C21 H21 120.5 . . ?
C48 C51 H51A 108.5 . . ?
C48 C51 H51B 108.5 . . ?
H51A C51 H51B 107.5 . . ?
C52 C51 C48 114.9(4) . . ?
C52 C51 H51A 108.5 . . ?
C52 C51 H51B 108.5 . . ?
C31 C32 H32 119.5 . . ?
C33 C32 C31 120.9(5) . . ?
C33 C32 H32 119.5 . . ?
C36 C35 H35 120.1 . . ?
C34 C35 C36 119.7(5) . . ?
C34 C35 H35 120.1 . . ?
C13 C29 H29A 109.5 . . ?
C13 C29 H29B 109.5 . . ?
C13 C29 H29C 109.5 . . ?
H29A C29 H29B 109.5 . . ?
H29A C29 H29C 109.5 . . ?
H29B C29 H29C 109.5 . . ?
C27 C26 Cl4 118.3(4) . . ?
C25 C26 Cl4 120.1(4) . . ?
C25 C26 C27 121.6(5) . . ?
C23 C24 H24 119.5 . . ?
C25 C24 C23 121.1(5) . . ?
C25 C24 H24 119.5 . . ?
C48 C47 H47 119.7 . . ?
C48 C47 C46 120.6(5) . . ?
C46 C47 H47 119.7 . . ?
C32 C33 H33 120.6 . . ?
C32 C33 C34 118.8(5) . . ?
C34 C33 H33 120.6 . . ?
C35 C34 Cl5 119.7(4) . . ?
C35 C34 C33 121.4(5) . . ?
C33 C34 Cl5 118.9(4) . . ?
C47 C46 H46 120.0 . . ?
C45 C46 C47 120.0(5) . . ?
C45 C46 H46 120.0 . . ?
C21 C20 Cl3 119.1(5) . . ?
C21 C20 C19 121.1(5) . . ?
C19 C20 Cl3 119.8(4) . . ?
C17 C18 H18 119.4 . . ?
C19 C18 C17 121.2(5) . . ?
C19 C18 H18 119.4 . . ?
C26 C25 C24 119.0(5) . . ?
C26 C25 H25 120.5 . . ?
C24 C25 H25 120.5 . . ?
C8 C9 H9A 109.5 . . ?
C8 C9 H9B 109.5 . . ?
C8 C9 H9C 109.5 . . ?
H9A C9 H9B 109.5 . . ?
H9A C9 H9C 109.5 . . ?
H9B C9 H9C 109.5 . . ?
C44 C45 H45 119.3 . . ?
C46 C45 C44 121.4(5) . . ?
C46 C45 H45 119.3 . . ?
C20 C19 C18 119.7(5) . . ?
C20 C19 H19 120.1 . . ?
C18 C19 H19 120.1 . . ?
C51 C52 H52A 109.5 . . ?
C51 C52 H52B 109.5 . . ?
C51 C52 H52C 109.5 . . ?
H52A C52 H52B 109.5 . . ?
H52A C52 H52C 109.5 . . ?
H52B C52 H52C 109.5 . . ?
C44 C49 H49A 108.2 . . ?
C44 C49 H49B 108.2 . . ?
H49A C49 H49B 107.4 . . ?
C50 C49 C44 116.3(5) . . ?
C50 C49 H49A 108.2 . . ?
C50 C49 H49B 108.2 . . ?
C49 C50 H50A 109.5 . . ?
C49 C50 H50B 109.5 . . ?
C49 C50 H50C 109.5 . . ?
H50A C50 H50B 109.5 . . ?
H50A C50 H50C 109.5 . . ?
H50B C50 H50C 109.5 . . ?

loop_
_geom_bond_atom_site_label_1
_geom_bond_atom_site_label_2
_geom_bond_distance
_geom_bond_site_symmetry_2
_geom_bond_publ_flag
Fe1 Cl1 2.3374(12) . ?
Fe1 Cl2 2.2385(14) . ?
Fe1 N1 2.205(4) . ?
Fe1 N2 2.068(4) . ?
Fe1 N3 2.207(4) . ?
Cl4 C26 1.740(5) . ?
Cl6 C40 1.748(5) . ?
Cl3 C20 1.749(6) . ?
Cl5 C34 1.735(5) . ?
N1 H1 0.8800 . ?
N1 C10 1.434(6) . ?
N1 C2 1.278(6) . ?
N2 C7 1.342(6) . ?
N2 C3 1.339(6) . ?
N3 C8 1.293(6) . ?
N3 C43 1.449(6) . ?
C7 C8 1.474(7) . ?
C7 C6 1.395(7) . ?
C10 C15 1.410(6) . ?
C10 C11 1.398(6) . ?
C15 C30 1.526(6) . ?
C15 C14 1.378(6) . ?
C2 C3 1.491(6) . ?
C2 C1 1.489(6) . ?
C17 C16 1.528(7) . ?
C17 C22 1.383(7) . ?
C17 C18 1.397(7) . ?
C3 C4 1.388(6) . ?
C30 H30 1.0000 . ?
C30 C37 1.522(6) . ?
C30 C31 1.524(6) . ?
C11 C16 1.526(6) . ?
C11 C12 1.381(6) . ?
C8 C9 1.481(7) . ?
C5 H5 0.9500 . ?
C5 C4 1.390(7) . ?
C5 C6 1.376(7) . ?
C16 H16 1.0000 . ?
C16 C23 1.523(6) . ?
C23 C28 1.374(7) . ?
C23 C24 1.394(6) . ?
C1 H1A 0.9800 . ?
C1 H1B 0.9800 . ?
C1 H1C 0.9800 . ?
C14 H14 0.9500 . ?
C14 C13 1.398(6) . ?
C37 C42 1.391(6) . ?
C37 C38 1.385(7) . ?
C13 C12 1.389(6) . ?
C13 C29 1.505(6) . ?
C42 H42 0.9500 . ?
C42 C41 1.387(7) . ?
C38 H38 0.9500 . ?
C38 C39 1.392(7) . ?
C31 C36 1.399(6) . ?
C31 C32 1.381(7) . ?
C43 C44 1.406(7) . ?
C43 C48 1.402(7) . ?
C41 H41 0.9500 . ?
C41 C40 1.372(7) . ?
C4 H4 0.9500 . ?
C12 H12 0.9500 . ?
C28 H28 0.9500 . ?
C28 C27 1.388(7) . ?
C36 H36 0.9500 . ?
C36 C35 1.386(7) . ?
C40 C39 1.371(8) . ?
C6 H6 0.9500 . ?
C39 H39 0.9500 . ?
C22 H22 0.9500 . ?
C22 C21 1.395(7) . ?
C27 H27 0.9500 . ?
C27 C26 1.385(7) . ?
C44 C45 1.396(7) . ?
C44 C49 1.515(8) . ?
C48 C51 1.521(7) . ?
C48 C47 1.377(7) . ?
C21 H21 0.9500 . ?
C21 C20 1.365(8) . ?
C51 H51A 0.9900 . ?
C51 H51B 0.9900 . ?
C51 C52 1.511(8) . ?
C32 H32 0.9500 . ?
C32 C33 1.378(7) . ?
C35 H35 0.9500 . ?
C35 C34 1.356(8) . ?
C29 H29A 0.9800 . ?
C29 H29B 0.9800 . ?
C29 H29C 0.9800 . ?
C26 C25 1.369(8) . ?
C24 H24 0.9500 . ?
C24 C25 1.382(7) . ?
C47 H47 0.9500 . ?
C47 C46 1.397(8) . ?
C33 H33 0.9500 . ?
C33 C34 1.391(8) . ?
C46 H46 0.9500 . ?
C46 C45 1.373(8) . ?
C20 C19 1.372(9) . ?
C18 H18 0.9500 . ?
C18 C19 1.374(8) . ?
C25 H25 0.9500 . ?
C9 H9A 0.9800 . ?
C9 H9B 0.9800 . ?
C9 H9C 0.9800 . ?
C45 H45 0.9500 . ?
C19 H19 0.9500 . ?
C52 H52A 0.9800 . ?
C52 H52B 0.9800 . ?
C52 H52C 0.9800 . ?
C49 H49A 0.9900 . ?
C49 H49B 0.9900 . ?
C49 C50 1.508(9) . ?
C50 H50A 0.9800 . ?
C50 H50B 0.9800 . ?
C50 H50C 0.9800 . ?

loop_
_geom_torsion_atom_site_label_1
_geom_torsion_atom_site_label_2
_geom_torsion_atom_site_label_3
_geom_torsion_atom_site_label_4
_geom_torsion
_geom_torsion_site_symmetry_1
_geom_torsion_site_symmetry_2
_geom_torsion_site_symmetry_3
_geom_torsion_site_symmetry_4
_geom_torsion_publ_flag
Fe1 N1 C10 C15 87.2(4) . . . . ?
Fe1 N1 C10 C11 -80.2(5) . . . . ?
Fe1 N1 C2 C3 -15.2(4) . . . . ?
Fe1 N1 C2 C1 167.9(3) . . . . ?
Fe1 N2 C7 C8 -15.0(5) . . . . ?
Fe1 N2 C7 C6 166.4(3) . . . . ?
Fe1 N2 C3 C2 22.1(4) . . . . ?
Fe1 N2 C3 C4 -164.7(3) . . . . ?
Fe1 N3 C8 C7 6.2(5) . . . . ?
Fe1 N3 C8 C9 -173.7(4) . . . . ?
Fe1 N3 C43 C44 -104.6(4) . . . . ?
Fe1 N3 C43 C48 71.1(5) . . . . ?
Cl4 C26 C25 C24 -179.5(4) . . . . ?
Cl6 C40 C39 C38 178.4(4) . . . . ?
Cl3 C20 C19 C18 179.0(4) . . . . ?
N1 C10 C15 C30 11.5(6) . . . . ?
N1 C10 C15 C14 -168.6(4) . . . . ?
N1 C10 C11 C16 -11.5(6) . . . . ?
N1 C10 C11 C12 168.0(4) . . . . ?
N1 C2 C3 N2 -3.4(5) . . . . ?
N1 C2 C3 C4 -176.0(4) . . . . ?
N2 C7 C8 N3 5.1(6) . . . . ?
N2 C7 C8 C9 -175.0(4) . . . . ?
N2 C7 C6 C5 -1.9(7) . . . . ?
N2 C3 C4 C5 -1.6(7) . . . . ?
N3 C43 C44 C45 178.4(4) . . . . ?
N3 C43 C44 C49 -2.3(7) . . . . ?
N3 C43 C48 C51 2.7(7) . . . . ?
N3 C43 C48 C47 -179.3(4) . . . . ?
C7 N2 C3 C2 -171.0(4) . . . . ?
C7 N2 C3 C4 2.2(6) . . . . ?
C10 N1 C2 C3 164.3(4) . . . . ?
C10 N1 C2 C1 -12.6(7) . . . . ?
C10 C15 C30 C37 76.3(5) . . . . ?
C10 C15 C30 C31 -154.6(4) . . . . ?
C10 C15 C14 C13 0.6(7) . . . . ?
C10 C11 C16 C17 -79.3(5) . . . . ?
C10 C11 C16 C23 152.6(4) . . . . ?
C10 C11 C12 C13 -1.0(7) . . . . ?
C15 C10 C11 C16 -178.5(4) . . . . ?
C15 C10 C11 C12 1.0(6) . . . . ?
C15 C30 C37 C42 -141.3(4) . . . . ?
C15 C30 C37 C38 39.6(6) . . . . ?
C15 C30 C31 C36 -105.0(5) . . . . ?
C15 C30 C31 C32 78.4(5) . . . . ?
C15 C14 C13 C12 -0.6(7) . . . . ?
C15 C14 C13 C29 177.7(4) . . . . ?
C2 N1 C10 C15 -92.3(5) . . . . ?
C2 N1 C10 C11 100.3(5) . . . . ?
C2 C3 C4 C5 170.6(4) . . . . ?
C17 C16 C23 C28 157.7(4) . . . . ?
C17 C16 C23 C24 -23.7(6) . . . . ?
C17 C22 C21 C20 0.1(7) . . . . ?
C17 C18 C19 C20 0.7(9) . . . . ?
C3 N2 C7 C8 178.2(4) . . . . ?
C3 N2 C7 C6 -0.5(6) . . . . ?
C30 C15 C14 C13 -179.5(4) . . . . ?
C30 C37 C42 C41 179.9(4) . . . . ?
C30 C37 C38 C39 179.6(4) . . . . ?
C30 C31 C36 C35 -175.4(4) . . . . ?
C30 C31 C32 C33 175.0(5) . . . . ?
C11 C10 C15 C30 179.3(4) . . . . ?
C11 C10 C15 C14 -0.8(6) . . . . ?
C11 C16 C23 C28 -74.5(5) . . . . ?
C11 C16 C23 C24 104.0(5) . . . . ?
C8 N3 C43 C44 80.0(6) . . . . ?
C8 N3 C43 C48 -104.2(5) . . . . ?
C8 C7 C6 C5 179.6(5) . . . . ?
C16 C17 C22 C21 179.4(4) . . . . ?
C16 C17 C18 C19 -179.9(5) . . . . ?
C16 C11 C12 C13 178.4(4) . . . . ?
C16 C23 C28 C27 -179.4(4) . . . . ?
C16 C23 C24 C25 -179.7(5) . . . . ?
C23 C28 C27 C26 -1.2(7) . . . . ?
C23 C24 C25 C26 -0.5(8) . . . . ?
C1 C2 C3 N2 173.8(4) . . . . ?
C1 C2 C3 C4 1.2(6) . . . . ?
C14 C15 C30 C37 -103.6(5) . . . . ?
C14 C15 C30 C31 25.5(6) . . . . ?
C14 C13 C12 C11 0.8(7) . . . . ?
C37 C30 C31 C36 23.7(6) . . . . ?
C37 C30 C31 C32 -152.9(4) . . . . ?
C37 C42 C41 C40 0.5(7) . . . . ?
C37 C38 C39 C40 0.4(7) . . . . ?
C42 C37 C38 C39 0.4(7) . . . . ?
C42 C41 C40 Cl6 -178.8(4) . . . . ?
C42 C41 C40 C39 0.3(7) . . . . ?
C38 C37 C42 C41 -0.9(7) . . . . ?
C31 C30 C37 C42 88.9(5) . . . . ?
C31 C30 C37 C38 -90.3(5) . . . . ?
C31 C36 C35 C34 0.6(8) . . . . ?
C31 C32 C33 C34 0.3(8) . . . . ?
C43 N3 C8 C7 -178.1(4) . . . . ?
C43 N3 C8 C9 2.1(7) . . . . ?
C43 C44 C45 C46 -0.4(8) . . . . ?
C43 C44 C49 C50 175.0(6) . . . . ?
C43 C48 C51 C52 72.7(6) . . . . ?
C43 C48 C47 C46 2.3(8) . . . . ?
C41 C40 C39 C38 -0.8(7) . . . . ?
C4 C5 C6 C7 2.5(7) . . . . ?
C12 C11 C16 C17 101.2(5) . . . . ?
C12 C11 C16 C23 -26.9(6) . . . . ?
C28 C23 C24 C25 -1.1(7) . . . . ?
C28 C27 C26 Cl4 -179.7(4) . . . . ?
C28 C27 C26 C25 -0.5(7) . . . . ?
C36 C31 C32 C33 -1.7(7) . . . . ?
C36 C35 C34 Cl5 178.4(4) . . . . ?
C36 C35 C34 C33 -2.1(8) . . . . ?
C6 C7 C8 N3 -176.4(5) . . . . ?
C6 C7 C8 C9 3.5(7) . . . . ?
C6 C5 C4 C3 -0.8(7) . . . . ?
C22 C17 C16 C11 -36.6(6) . . . . ?
C22 C17 C16 C23 90.9(5) . . . . ?
C22 C17 C18 C19 0.2(8) . . . . ?
C22 C21 C20 Cl3 -179.5(4) . . . . ?
C22 C21 C20 C19 0.8(8) . . . . ?
C27 C26 C25 C24 1.3(8) . . . . ?
C44 C43 C48 C51 178.4(5) . . . . ?
C44 C43 C48 C47 -3.6(7) . . . . ?
C48 C43 C44 C45 2.7(7) . . . . ?
C48 C43 C44 C49 -178.0(5) . . . . ?
C48 C47 C46 C45 -0.1(8) . . . . ?
C21 C20 C19 C18 -1.3(8) . . . . ?
C51 C48 C47 C46 -179.7(5) . . . . ?
C32 C31 C36 C35 1.2(7) . . . . ?
C32 C33 C34 Cl5 -178.8(4) . . . . ?
C32 C33 C34 C35 1.7(8) . . . . ?
C29 C13 C12 C11 -177.5(4) . . . . ?
C24 C23 C28 C27 2.0(7) . . . . ?
C47 C48 C51 C52 -105.3(6) . . . . ?
C47 C46 C45 C44 -0.9(9) . . . . ?
C18 C17 C16 C11 143.5(4) . . . . ?
C18 C17 C16 C23 -89.0(5) . . . . ?
C18 C17 C22 C21 -0.7(7) . . . . ?
C45 C44 C49 C50 -5.8(9) . . . . ?
C49 C44 C45 C46 -179.7(5) . . . . ?
